data_7203365
loop_
_publ_author_name
'Blanca Ruiz'
'Zhou Yang'
'Volker Gramlich'
'Mojca Jazbinsek'
'Peter G\"unter'

_publ_section_title
;
 Synthesis and crystal structure of a new stilbazolium salt with large
 second-order optical nonlinearity
;
_journal_issue 27
_journal_name_full 'Journal of Materials Chemistry'
_journal_page_first 2839
_journal_paper_doi 10.1039/b603049a
_journal_volume 16
_journal_year 2006
_chemical_formula_sum 'C26 H26 N2 O3 S'
_chemical_formula_weight 446.55
_chemical_name_systematic
;
?
;
_space_group_IT_number 1
_symmetry_cell_setting triclinic
_symmetry_space_group_name_Hall 'P 1'
_symmetry_space_group_name_H-M 'P 1'
_atom_sites_solution_hydrogens geom
_atom_sites_solution_primary direct
_atom_sites_solution_secondary difmap
_audit_creation_method SHELXL-97
_cell_angle_alpha 70.04(5)
_cell_angle_beta 73.31(5)
_cell_angle_gamma 83.69(5)
_cell_formula_units_Z 1
_cell_length_a 7.864(4)
_cell_length_b 8.054(4)
_cell_length_c 9.893(5)
_cell_measurement_reflns_used 12
_cell_measurement_temperature 294(2)
_cell_measurement_theta_max 11
_cell_measurement_theta_min 10
_cell_volume 564.1(5)
_computing_cell_refinement CAD4
_computing_data_collection CAD4
_computing_data_reduction CAD4
_computing_molecular_graphics SHELXLTL-Plus
_computing_publication_material SHELXL-93
_computing_structure_refinement 'SHELXL-97 (Sheldrick, 1997)'
_computing_structure_solution 'SHELXS-97 (Sheldrick, 1990)'
_diffrn_ambient_temperature 294(2)
_diffrn_measured_fraction_theta_full 0.993
_diffrn_measured_fraction_theta_max 0.993
_diffrn_measurement_device_type CAD4
_diffrn_measurement_method ' \w scans'
_diffrn_radiation_monochromator graphite
_diffrn_radiation_source 'fine-focus sealed tube'
_diffrn_radiation_type CuK\a
_diffrn_radiation_wavelength 1.54178
_diffrn_reflns_av_R_equivalents 0.1871
_diffrn_reflns_av_sigmaI/netI 0.1269
_diffrn_reflns_limit_h_max 9
_diffrn_reflns_limit_h_min -9
_diffrn_reflns_limit_k_max 9
_diffrn_reflns_limit_k_min -9
_diffrn_reflns_limit_l_max 8
_diffrn_reflns_limit_l_min -12
_diffrn_reflns_number 4377
_diffrn_reflns_theta_full 72.33
_diffrn_reflns_theta_max 72.33
_diffrn_reflns_theta_min 9.55
_diffrn_standards_decay_% 0
_diffrn_standards_interval_count 120
_diffrn_standards_number 1
_exptl_absorpt_coefficient_mu 1.521
_exptl_absorpt_correction_T_max 0.97
_exptl_absorpt_correction_T_min 0.94
_exptl_absorpt_correction_type numerical
_exptl_absorpt_process_details SHELXPREP
_exptl_crystal_colour orange
_exptl_crystal_density_diffrn 1.314
_exptl_crystal_density_method 'not measured'
_exptl_crystal_description platelet
_exptl_crystal_F_000 236
_exptl_crystal_size_max 0.04
_exptl_crystal_size_mid 0.03
_exptl_crystal_size_min 0.02
_refine_diff_density_max 0.469
_refine_diff_density_min -0.298
_refine_diff_density_rms 0.081
_refine_ls_abs_structure_details 'Flack H D (1983), Acta Cryst. A39, 876-881'
_refine_ls_abs_structure_Flack 0.41(8)
_refine_ls_extinction_method none
_refine_ls_goodness_of_fit_ref 0.622
_refine_ls_hydrogen_treatment constr
_refine_ls_matrix_type full
_refine_ls_number_parameters 256
_refine_ls_number_reflns 3313
_refine_ls_number_restraints 455
_refine_ls_restrained_S_all 0.609
_refine_ls_R_factor_all 0.2150
_refine_ls_R_factor_gt 0.1299
_refine_ls_shift/su_max 0.002
_refine_ls_shift/su_mean 0.000
_refine_ls_structure_factor_coef Fsqd
_refine_ls_weighting_details 'calc w=1/[\s^2^(Fo^2^)+(0.1300P)^2^+7.0000P] where P=(Fo^2^+2Fc^2^)/3'
_refine_ls_weighting_scheme calc
_refine_ls_wR_factor_gt 0.2828
_refine_ls_wR_factor_ref 0.3389
_reflns_number_gt 1392
_reflns_number_total 3313
_reflns_threshold_expression >2sigma(I)
_cod_data_source_file b603049a.txt
_cod_data_source_block salt
_cod_depositor_comments
;
The following automatic conversions were performed:
'_symmetry_cell_setting' value 'Triclinic' changed to 'triclinic'
according to '/home/saulius/struct/CIF-dictionaries/cif_core.dic'
dictionary named 'cif_core.dic' version 2.4.1 from 2010-06-29.

Automatic conversion script
Id: cif_fix_enum 1527 2010-12-29 10:47:43Z saulius 
;
_cod_original_sg_symbol_H-M P1
_cod_database_code 7203365

loop_
_symmetry_equiv_pos_as_xyz
'x, y, z'

loop_
_atom_site_label
_atom_site_type_symbol
_atom_site_fract_x
_atom_site_fract_y
_atom_site_fract_z
_atom_site_U_iso_or_equiv
_atom_site_adp_type
_atom_site_occupancy
_atom_site_symmetry_multiplicity
_atom_site_calc_flag
_atom_site_refinement_flags
_atom_site_disorder_assembly
_atom_site_disorder_group
S S 0.8407(3) 0.8753(3) 0.1122(2) 0.1021(8) Uani 1 1 d DU . .
O2 O 0.7813(8) 0.9270(9) -0.0276(6) 0.124(2) Uani 1 1 d DU . .
O1 O 0.7019(11) 0.8090(15) 0.2469(9) 0.194(4) Uani 1 1 d DU . .
N1 N 0.3584(5) 0.7116(5) 0.5635(4) 0.0887(19) Uani 1 1 d GDU . .
C2 C 0.3139(6) 0.7590(7) 0.4289(4) 0.095(2) Uani 1 1 d GDU . .
H2A H 0.3928 0.7358 0.3471 0.114 Uiso 1 1 calc R . .
C3 C 0.1515(7) 0.8411(7) 0.4166(5) 0.092(2) Uani 1 1 d GDU . .
H3A H 0.1218 0.8729 0.3265 0.110 Uiso 1 1 calc R . .
C4 C 0.0336(5) 0.8759(6) 0.5389(7) 0.092(2) Uani 1 1 d GDU . .
C5 C 0.0780(5) 0.8284(7) 0.6735(6) 0.098(2) Uani 1 1 d GDU . .
H5A H -0.0009 0.8517 0.7553 0.117 Uiso 1 1 calc R . .
C6 C 0.2404(6) 0.7463(7) 0.6858(4) 0.093(2) Uani 1 1 d GDU . .
H6A H 0.2701 0.7146 0.7759 0.111 Uiso 1 1 calc R . .
C7 C 0.5295(11) 0.6189(13) 0.5718(11) 0.107(3) Uani 1 1 d DU . .
H7A H 0.5903 0.6063 0.4766 0.160 Uiso 1 1 calc R . .
H7B H 0.5085 0.5042 0.6461 0.160 Uiso 1 1 calc R . .
H7C H 0.6011 0.6859 0.5980 0.160 Uiso 1 1 calc R . .
C8 C -0.1376(12) 0.9630(12) 0.5176(10) 0.096(2) Uani 1 1 d DU . .
H8A H -0.1566 0.9895 0.4238 0.115 Uiso 1 1 calc R . .
C9 C -0.2610(12) 1.0045(12) 0.6175(10) 0.098(2) Uani 1 1 d DU . .
H9A H -0.2385 0.9738 0.7103 0.118 Uiso 1 1 calc R . .
C10 C -0.4306(5) 1.0922(6) 0.6085(5) 0.093(2) Uani 1 1 d GDU . .
C11 C -0.4801(6) 1.1532(7) 0.4756(4) 0.093(2) Uani 1 1 d GDU . .
H11A H -0.4035 1.1386 0.3892 0.112 Uiso 1 1 calc R . .
C12 C -0.6442(7) 1.2360(9) 0.4719(5) 0.096(2) Uani 1 1 d GDU . .
H12A H -0.6773 1.2768 0.3829 0.116 Uiso 1 1 calc R . .
C13 C -0.7587(6) 1.2579(9) 0.6010(7) 0.093(2) Uani 1 1 d GDU . .
C14 C -0.7092(6) 1.1969(9) 0.7339(6) 0.096(2) Uani 1 1 d GDU . .
H14A H -0.7859 1.2115 0.8203 0.115 Uiso 1 1 calc R . .
C15 C -0.5452(6) 1.1141(7) 0.7376(4) 0.101(3) Uani 1 1 d GDU . .
H15A H -0.5121 1.0733 0.8265 0.121 Uiso 1 1 calc R . .
C16 C -1.0494(13) 1.3490(14) 0.7398(10) 0.116(4) Uani 1 1 d DU . .
H16A H -0.9897 1.3944 0.7916 0.173 Uiso 1 1 calc R . .
H16B H -1.0940 1.2336 0.8018 0.173 Uiso 1 1 calc R . .
H16C H -1.1463 1.4265 0.7167 0.173 Uiso 1 1 calc R . .
C17 C -0.9797(12) 1.4056(14) 0.4672(9) 0.110(3) Uani 1 1 d DU . .
H17A H -0.9686 1.3149 0.4225 0.165 Uiso 1 1 calc R . .
H17B H -0.9065 1.5035 0.3991 0.165 Uiso 1 1 calc R . .
H17C H -1.1013 1.4444 0.4899 0.165 Uiso 1 1 calc R . .
N2 N -0.9243(10) 1.3373(11) 0.6012(7) 0.105(2) Uani 1 1 d DU . .
O3 O 0.9329(10) 1.0215(9) 0.1122(8) 0.137(3) Uani 1 1 d DU . .
C10' C 1.1798(6) 0.7288(6) 0.0645(4) 0.115(2) Uani 1 1 d GDU . .
H10A H 1.2316 0.8356 0.0458 0.138 Uiso 1 1 calc R . .
C1' C 0.9963(6) 0.7177(7) 0.0988(4) 0.096(2) Uani 1 1 d GDU . .
C2' C 0.9188(6) 0.5581(8) 0.1268(6) 0.121(3) Uani 1 1 d GDU . .
H2'A H 0.7961 0.5507 0.1498 0.146 Uiso 1 1 calc R . .
C3' C 1.0249(8) 0.4097(7) 0.1203(6) 0.126(3) Uani 1 1 d GDU . .
H3'A H 0.9731 0.3029 0.1390 0.151 Uiso 1 1 calc R . .
C4' C 1.2084(8) 0.4208(6) 0.0859(6) 0.111(2) Uani 1 1 d GDU . .
C9' C 1.2859(6) 0.5804(6) 0.0580(5) 0.116(2) Uani 1 1 d GDU . .
C5' C 1.3105(9) 0.2703(9) 0.0765(9) 0.127(3) Uani 1 1 d DU . .
H5'A H 1.2565 0.1660 0.0917 0.152 Uiso 1 1 calc R . .
C6' C 1.4964(9) 0.2782(9) 0.0439(9) 0.134(3) Uani 1 1 d DU . .
H6'A H 1.5676 0.1785 0.0420 0.160 Uiso 1 1 calc R . .
C7' C 1.5698(10) 0.4401(9) 0.0146(10) 0.133(3) Uani 1 1 d DU . .
H7'A H 1.6927 0.4491 -0.0116 0.159 Uiso 1 1 calc R . .
C8' C 1.4671(9) 0.5868(10) 0.0229(9) 0.130(3) Uani 1 1 d DU . .
H8'A H 1.5212 0.6923 0.0044 0.156 Uiso 1 1 calc R . .

loop_
_atom_site_aniso_label
_atom_site_aniso_U_11
_atom_site_aniso_U_22
_atom_site_aniso_U_33
_atom_site_aniso_U_23
_atom_site_aniso_U_13
_atom_site_aniso_U_12
S 0.1054(14) 0.1290(15) 0.0627(10) -0.0267(10) -0.0253(9) 0.0284(12)
O2 0.142(4) 0.160(5) 0.074(3) -0.034(3) -0.061(3) 0.051(4)
O1 0.132(6) 0.241(8) 0.121(6) 0.018(6) -0.005(5) 0.022(6)
N1 0.084(3) 0.111(3) 0.065(3) -0.010(3) -0.025(3) -0.026(3)
C2 0.093(4) 0.124(4) 0.058(3) -0.014(3) -0.018(3) -0.014(4)
C3 0.083(4) 0.125(4) 0.060(3) -0.015(3) -0.020(3) -0.016(4)
C4 0.084(3) 0.116(4) 0.066(3) -0.017(3) -0.017(3) -0.012(3)
C5 0.100(4) 0.120(4) 0.065(3) -0.025(3) -0.013(3) -0.010(4)
C6 0.096(4) 0.115(4) 0.061(3) -0.018(3) -0.019(3) -0.016(4)
C7 0.075(5) 0.122(6) 0.105(6) -0.005(5) -0.036(4) 0.003(5)
C8 0.094(4) 0.119(4) 0.065(3) -0.019(3) -0.015(3) -0.014(4)
C9 0.092(4) 0.119(4) 0.073(4) -0.023(3) -0.013(3) -0.008(4)
C10 0.085(3) 0.119(4) 0.066(3) -0.018(3) -0.023(3) -0.002(3)
C11 0.091(4) 0.127(4) 0.048(3) -0.022(3) -0.009(3) 0.003(4)
C12 0.092(4) 0.140(4) 0.046(3) -0.014(3) -0.020(3) -0.002(4)
C13 0.092(3) 0.135(4) 0.042(3) -0.017(3) -0.020(3) 0.003(3)
C14 0.100(4) 0.130(4) 0.047(3) -0.018(3) -0.017(3) 0.005(4)
C15 0.093(4) 0.132(4) 0.060(4) -0.013(4) -0.019(3) 0.005(4)
C16 0.096(6) 0.140(7) 0.077(5) -0.010(5) -0.009(5) 0.009(6)
C17 0.091(5) 0.165(7) 0.061(4) -0.019(5) -0.026(4) 0.006(6)
N2 0.103(4) 0.149(4) 0.045(3) -0.013(3) -0.017(3) 0.003(4)
O3 0.182(6) 0.118(5) 0.133(5) -0.047(4) -0.071(4) 0.008(5)
C10' 0.143(4) 0.151(4) 0.049(3) -0.033(3) -0.032(3) 0.031(4)
C1' 0.126(3) 0.136(4) 0.040(2) -0.031(3) -0.046(3) 0.020(3)
C2' 0.147(4) 0.160(5) 0.059(3) -0.028(4) -0.046(3) 0.017(4)
C3' 0.145(4) 0.174(5) 0.059(3) -0.028(4) -0.046(3) 0.018(4)
C4' 0.135(4) 0.162(4) 0.044(3) -0.035(3) -0.045(3) 0.029(4)
C9' 0.146(4) 0.157(4) 0.048(3) -0.042(3) -0.036(3) 0.039(4)
C5' 0.160(5) 0.174(5) 0.063(3) -0.048(3) -0.048(3) 0.014(4)
C6' 0.160(5) 0.179(5) 0.070(3) -0.045(4) -0.051(4) 0.034(5)
C7' 0.153(5) 0.180(5) 0.074(3) -0.045(4) -0.050(4) 0.028(5)
C8' 0.155(5) 0.175(5) 0.063(3) -0.046(4) -0.038(4) 0.027(5)

loop_
_atom_type_symbol
_atom_type_description
_atom_type_scat_dispersion_real
_atom_type_scat_dispersion_imag
_atom_type_scat_source
C C 0.0181 0.0091 'International Tables Vol C Tables 4.2.6.8 and 6.1.1.4'
H H 0.0000 0.0000 'International Tables Vol C Tables 4.2.6.8 and 6.1.1.4'
N N 0.0311 0.0180 'International Tables Vol C Tables 4.2.6.8 and 6.1.1.4'
O O 0.0492 0.0322 'International Tables Vol C Tables 4.2.6.8 and 6.1.1.4'
S S 0.3331 0.5567 'International Tables Vol C Tables 4.2.6.8 and 6.1.1.4'

loop_
_geom_angle_atom_site_label_1
_geom_angle_atom_site_label_2
_geom_angle_atom_site_label_3
_geom_angle
_geom_angle_site_symmetry_1
_geom_angle_site_symmetry_3
_geom_angle_publ_flag
O1 S O3 112.3(6) . . ?
O1 S O2 114.2(5) . . ?
O3 S O2 109.4(4) . . ?
O1 S C1' 109.4(5) . . ?
O3 S C1' 105.1(4) . . ?
O2 S C1' 105.8(3) . . ?
C2 N1 C6 120.0 . . ?
C2 N1 C7 117.7(5) . . ?
C6 N1 C7 122.3(5) . . ?
C3 C2 N1 120.0 . . ?
C2 C3 C4 120.0 . . ?
C5 C4 C3 120.0 . . ?
C5 C4 C8 123.1(5) . . ?
C3 C4 C8 116.9(5) . . ?
C4 C5 C6 120.0 . . ?
C5 C6 N1 120.0 . . ?
C9 C8 C4 125.3(8) . . ?
C8 C9 C10 130.0(9) . . ?
C11 C10 C15 120.0 . . ?
C11 C10 C9 121.8(5) . . ?
C15 C10 C9 118.2(5) . . ?
C12 C11 C10 120.0 . . ?
C11 C12 C13 120.0 . . ?
C14 C13 C12 120.0 . . ?
C14 C13 N2 118.7(5) . . ?
C12 C13 N2 121.3(5) . . ?
C13 C14 C15 120.0 . . ?
C14 C15 C10 120.0 . . ?
C13 N2 C17 120.9(7) . . ?
C13 N2 C16 121.0(7) . . ?
C17 N2 C16 118.1(8) . . ?
C1' C10' C9' 120.0 . . ?
C2' C1' C10' 120.0 . . ?
C2' C1' S 110.6(3) . . ?
C10' C1' S 129.4(3) . . ?
C1' C2' C3' 120.0 . . ?
C2' C3' C4' 120.0 . . ?
C9' C4' C3' 120.0 . . ?
C9' C4' C5' 121.7(4) . . ?
C3' C4' C5' 118.3(4) . . ?
C8' C9' C4' 118.4(4) . . ?
C8' C9' C10' 121.6(4) . . ?
C4' C9' C10' 120.0 . . ?
C4' C5' C6' 119.1(6) . . ?
C7' C6' C5' 117.7(6) . . ?
C8' C7' C6' 122.1(6) . . ?
C7' C8' C9' 120.9(6) . . ?

loop_
_geom_bond_atom_site_label_1
_geom_bond_atom_site_label_2
_geom_bond_distance
_geom_bond_site_symmetry_2
_geom_bond_publ_flag
S O1 1.435(8) . ?
S O3 1.449(7) . ?
S O2 1.497(6) . ?
S C1' 1.675(5) . ?
N1 C2 1.3900 . ?
N1 C6 1.3900 . ?
N1 C7 1.476(9) . ?
C2 C3 1.3900 . ?
C3 C4 1.3900 . ?
C4 C5 1.3900 . ?
C4 C8 1.484(10) . ?
C5 C6 1.3900 . ?
C8 C9 1.279(12) . ?
C9 C10 1.451(10) . ?
C10 C11 1.3900 . ?
C10 C15 1.3900 . ?
C11 C12 1.3900 . ?
C12 C13 1.3900 . ?
C13 C14 1.3900 . ?
C13 N2 1.386(9) . ?
C14 C15 1.3900 . ?
C16 N2 1.466(11) . ?
C17 N2 1.425(11) . ?
C10' C1' 1.3900 . ?
C10' C9' 1.3900 . ?
C1' C2' 1.3900 . ?
C2' C3' 1.3900 . ?
C3' C4' 1.3900 . ?
C4' C9' 1.3900 . ?
C4' C5' 1.394(8) . ?
C9' C8' 1.369(8) . ?
C5' C6' 1.407(8) . ?
C6' C7' 1.388(9) . ?
C7' C8' 1.369(9) . ?

loop_
_cod_related_entry_id
_cod_related_entry_database
_cod_related_entry_code
1 ChemSpider 21143234
